data_9008155
loop_
_publ_author_name
'Schwarzenbach, D.'

_publ_section_title
;
 The crystal structure and one-dimensional disorder of the orange
 modification of HgI2
;
_journal_name_full 'Zeitschrift fur Kristallographie'
_journal_page_first 97
_journal_page_last 114
_journal_volume 128
_journal_year 1969
_chemical_compound_source Synthetic
_chemical_formula_structural HgI2
_chemical_formula_sum 'Hg I2'
_chemical_name_mineral Coccinite
_space_group_IT_number 141
_symmetry_space_group_name_Hall 'I 4bw 2bw -1bw'
_symmetry_space_group_name_H-M 'I 41/a m d :1'
_cell_angle_alpha 90
_cell_angle_beta 90
_cell_angle_gamma 90
_cell_length_a 8.776
_cell_length_b 8.776
_cell_length_c 24.732
_cell_formula_units_Z 16
_cell_volume 1904.814
_database_code_amcsd 0010671
_exptl_crystal_density_diffrn 6.338
_cod_original_cell_volume 1904.813
_cod_original_sg_symbol_H-M 'I 41/a m d'
_cod_database_code 9008155

loop_
_space_group_symop_operation_xyz
x,y,z
1/2+x,1/2+y,1/2+z
-y,1/2-x,1/4+z
1/2-y,-x,3/4+z
1/2+y,1/2+x,1/2-z
+y,+x,-z
1/2+y,1/2-x,1/2-z
+y,-x,-z
-y,1/2+x,1/4+z
1/2-y,+x,3/4+z
1/2+x,1/2-y,1/2+z
+x,-y,+z
1/2-x,y,3/4-z
-x,1/2+y,1/4-z
1/2+x,y,3/4-z
+x,1/2+y,1/4-z
1/2-x,1/2-y,1/2+z
-x,-y,+z
1/2+y,x,3/4+z
+y,1/2+x,1/4+z
-y,-x,-z
1/2-y,1/2-x,1/2-z
-y,x,-z
1/2-y,1/2+x,1/2-z
1/2+y,-x,3/4+z
+y,1/2-x,1/4+z
-x,y,z
1/2-x,1/2+y,1/2+z
x,1/2-y,1/4-z
1/2+x,-y,3/4-z
-x,1/2-y,1/4-z
1/2-x,-y,3/4-z

loop_
_atom_site_label
_atom_site_fract_x
_atom_site_fract_y
_atom_site_fract_z
Hg 0.00000 0.25000 0.31250
I1 0.00000 0.00000 0.12500
I2 0.00000 0.00000 0.37500
I3 0.25000 0.25000 0.00000

loop_
_cod_related_entry_id
_cod_related_entry_database
_cod_related_entry_code
1 AMCSD 0010671
